data_7201796
loop_
_publ_author_name
'Lavy, Tali'
'Sheynin, Yana'
'Sparkes, Hazel A.'
'Howard, Judith A. K.'
'Kaftory, Menahem'

_publ_section_title
;
 Controlled photochemical reaction of 4-oxo(phenylacetyl)morpholine and
 1-(phenylglyoxylyl)piperidine in solid supramolecular systems
;
_journal_issue 6
_journal_name_full CrystEngComm
_journal_page_first 734
_journal_paper_doi 10.1039/b715981a
_journal_volume 10
_journal_year 2008
_chemical_absolute_configuration unk
_chemical_formula_moiety 'C34 H34 O4, C13 H15 N O2'
_chemical_formula_sum 'C47 H49 N O6'
_chemical_formula_weight 723.87
_chemical_name_common
;
4,5-bis(hydroxydiphenylmethyl)-2,2-dimethyl-1,3-dioxolane, 1-
(phenylglyoxylyl)piperidine clathrate
;
_chemical_name_systematic
;
4,5-bis(hydroxydiphenylmethyl)-2,2-dimethyl-1,3-
dioxolane, 1-(phenylglyoxylyl)piperidine clathrate
;
_space_group_IT_number 4
_symmetry_cell_setting monoclinic
_symmetry_space_group_name_Hall 'P 2yb'
_symmetry_space_group_name_H-M 'P 1 21 1'
_atom_sites_solution_hydrogens geom
_atom_sites_solution_primary direct
_atom_sites_solution_secondary difmap
_audit_creation_method SHELXL-97
_cell_angle_alpha 90.00
_cell_angle_beta 91.7547(16)
_cell_angle_gamma 90.00
_cell_formula_units_Z 4
_cell_length_a 9.4158(2)
_cell_length_b 40.9669(10)
_cell_length_c 10.2490(3)
_cell_measurement_temperature 293(2)
_cell_volume 3951.56(17)
_computing_structure_refinement 'SHELXL-97 (Sheldrick, 1997)'
_computing_structure_solution 'SHELXS-97 (Sheldrick, 1990)'
_diffrn_ambient_temperature 293(2)
_diffrn_measured_fraction_theta_full 0.954
_diffrn_measured_fraction_theta_max 0.954
_diffrn_measurement_device_type KappaCCD
_diffrn_measurement_method CCD
_diffrn_radiation_monochromator graphite
_diffrn_radiation_source 'fine-focus sealed tube'
_diffrn_radiation_type MoK\a
_diffrn_radiation_wavelength 0.71073
_diffrn_reflns_av_R_equivalents 0.0000
_diffrn_reflns_av_sigmaI/netI 0.2029
_diffrn_reflns_limit_h_max 11
_diffrn_reflns_limit_h_min -11
_diffrn_reflns_limit_k_max 44
_diffrn_reflns_limit_k_min -48
_diffrn_reflns_limit_l_max 12
_diffrn_reflns_limit_l_min -12
_diffrn_reflns_number 11479
_diffrn_reflns_theta_full 25.01
_diffrn_reflns_theta_max 25.01
_diffrn_reflns_theta_min 1.99
_exptl_absorpt_coefficient_mu 0.080
_exptl_absorpt_correction_type none
_exptl_absorpt_process_details none
_exptl_crystal_colour colorless
_exptl_crystal_density_diffrn 1.217
_exptl_crystal_density_method 'not measured'
_exptl_crystal_description needle
_exptl_crystal_F_000 1544
_exptl_crystal_size_max 0.40
_exptl_crystal_size_mid 0.20
_exptl_crystal_size_min 0.05
_refine_diff_density_max 0.365
_refine_diff_density_min -0.304
_refine_diff_density_rms 0.076
_refine_ls_extinction_method none
_refine_ls_goodness_of_fit_ref 0.773
_refine_ls_hydrogen_treatment constr
_refine_ls_matrix_type full
_refine_ls_number_parameters 935
_refine_ls_number_reflns 6752
_refine_ls_number_restraints 1
_refine_ls_restrained_S_all 0.773
_refine_ls_R_factor_all 0.1436
_refine_ls_R_factor_gt 0.0527
_refine_ls_shift/su_max 0.034
_refine_ls_shift/su_mean 0.002
_refine_ls_structure_factor_coef Fsqd
_refine_ls_weighting_details 'calc w=1/[\s^2^(Fo^2^)+(0.0851P)^2^+0.0000P] where P=(Fo^2^+2Fc^2^)/3'
_refine_ls_weighting_scheme calc
_refine_ls_wR_factor_gt 0.1180
_refine_ls_wR_factor_ref 0.1543
_reflns_number_gt 4482
_reflns_number_total 11479
_reflns_threshold_expression >2sigma(I)
_cod_data_source_file b715981a.txt
_cod_data_source_block Ib
_cod_original_sg_symbol_H-M P21
_cod_database_code 7201796

loop_
_symmetry_equiv_pos_as_xyz
'x, y, z'
'-x, y+1/2, -z'

loop_
_atom_site_label
_atom_site_type_symbol
_atom_site_fract_x
_atom_site_fract_y
_atom_site_fract_z
_atom_site_U_iso_or_equiv
_atom_site_adp_type
_atom_site_occupancy
_atom_site_symmetry_multiplicity
_atom_site_calc_flag
_atom_site_refinement_flags
_atom_site_disorder_assembly
_atom_site_disorder_group
O1A O 0.9620(6) 0.56423(13) 0.6116(4) 0.0659(15) Uani 1 1 d . . .
H1OA H 1.0161 0.5560 0.6667 0.099 Uiso 1 1 calc R . .
O2A O 1.1233(6) 0.53962(12) 0.8015(4) 0.0617(14) Uani 1 1 d . . .
H2OA H 1.1648 0.5221 0.8112 0.093 Uiso 1 1 calc R . .
O3A O 0.8442(5) 0.61843(11) 0.8747(4) 0.0473(12) Uani 1 1 d . . .
O4A O 1.0482(5) 0.60922(11) 0.9946(4) 0.0487(12) Uani 1 1 d . . .
C1A C 0.9113(7) 0.59008(18) 0.8196(6) 0.0483(18) Uani 1 1 d . . .
H1A H 0.8691 0.5701 0.8481 0.058 Uiso 1 1 d R . .
C2A C 0.8929(8) 0.59265(19) 0.6672(6) 0.0522(19) Uani 1 1 d . . .
C3A C 0.9566(8) 0.6235(2) 0.6150(6) 0.052(2) Uani 1 1 d . . .
C4A C 0.8857(9) 0.6527(2) 0.6172(7) 0.060(2) Uani 1 1 d . . .
H4A H 0.7907 0.6528 0.6487 0.072 Uiso 1 1 d R . .
C5A C 0.9472(12) 0.6812(3) 0.5747(8) 0.087(3) Uani 1 1 d . . .
H5A H 0.8943 0.7013 0.5753 0.104 Uiso 1 1 d R . .
C6A C 1.0840(13) 0.6800(3) 0.5272(10) 0.099(4) Uani 1 1 d . . .
H6A H 1.1322 0.6997 0.5034 0.119 Uiso 1 1 d R . .
C7A C 1.1522(12) 0.6521(4) 0.5218(9) 0.110(4) Uani 1 1 d . . .
H7A H 1.2441 0.6521 0.4838 0.132 Uiso 1 1 d R . .
C8A C 1.0937(9) 0.6237(3) 0.5633(7) 0.075(3) Uani 1 1 d . . .
H8A H 1.1434 0.6032 0.5612 0.090 Uiso 1 1 d R . .
C9A C 0.7376(8) 0.58915(17) 0.6190(7) 0.0476(18) Uani 1 1 d . . .
C10A C 0.6219(9) 0.58676(19) 0.6978(7) 0.061(2) Uani 1 1 d . . .
H10A H 0.6365 0.5879 0.7908 0.073 Uiso 1 1 d R . .
C11A C 0.4840(8) 0.5827(2) 0.6432(9) 0.074(3) Uani 1 1 d . . .
H11A H 0.4059 0.5811 0.7008 0.089 Uiso 1 1 d R . .
C12A C 0.4618(9) 0.58083(18) 0.5120(9) 0.064(2) Uani 1 1 d . . .
H12A H 0.3686 0.5780 0.4730 0.077 Uiso 1 1 d R . .
C13A C 0.5764(10) 0.5836(2) 0.4312(7) 0.070(2) Uani 1 1 d . . .
H13A H 0.5647 0.5816 0.3382 0.084 Uiso 1 1 d R . .
C14A C 0.7146(9) 0.58830(19) 0.4842(7) 0.059(2) Uani 1 1 d . . .
H14A H 0.7947 0.5919 0.4302 0.071 Uiso 1 1 d R . .
C15A C 1.0618(7) 0.59059(16) 0.8808(6) 0.0426(17) Uani 1 1 d . . .
H15A H 1.1230 0.6000 0.8177 0.051 Uiso 1 1 d R . .
C16A C 1.1281(7) 0.55725(18) 0.9223(6) 0.0501(19) Uani 1 1 d . . .
C17A C 1.0359(8) 0.54028(19) 1.0266(8) 0.056(2) Uani 1 1 d . . .
C18A C 1.0429(9) 0.55106(19) 1.1532(8) 0.065(2) Uani 1 1 d . . .
H18A H 1.1046 0.5690 1.1746 0.078 Uiso 1 1 d R . .
C19A C 0.9549(11) 0.5362(3) 1.2440(9) 0.094(3) Uani 1 1 d . . .
H19A H 0.9552 0.5434 1.3331 0.113 Uiso 1 1 d R . .
C20A C 0.8659(13) 0.5094(4) 1.2004(17) 0.119(5) Uani 1 1 d . . .
H20A H 0.8073 0.4990 1.2630 0.142 Uiso 1 1 d R . .
C21A C 0.8676(12) 0.4999(3) 1.0824(16) 0.101(4) Uani 1 1 d . . .
H21A H 0.8086 0.4821 1.0525 0.122 Uiso 1 1 d R . .
C22A C 0.9505(9) 0.5145(2) 0.9952(10) 0.074(3) Uani 1 1 d . . .
H22A H 0.9517 0.5066 0.9070 0.089 Uiso 1 1 d R . .
C23A C 1.2806(7) 0.56007(19) 0.9726(6) 0.0504(19) Uani 1 1 d . . .
C24A C 1.3595(9) 0.5310(2) 0.9888(7) 0.065(2) Uani 1 1 d . . .
H24A H 1.3133 0.5105 0.9700 0.078 Uiso 1 1 d R . .
C25A C 1.4996(10) 0.5321(3) 1.0299(8) 0.077(3) Uani 1 1 d . . .
H25A H 1.5525 0.5122 1.0418 0.093 Uiso 1 1 d R . .
C26A C 1.5656(9) 0.5616(3) 1.0553(8) 0.073(2) Uani 1 1 d . . .
H26A H 1.6641 0.5621 1.0826 0.088 Uiso 1 1 d R . .
C27A C 1.4927(9) 0.5903(2) 1.0400(7) 0.067(2) Uani 1 1 d . . .
H27A H 1.5386 0.6108 1.0582 0.081 Uiso 1 1 d R . .
C28A C 1.3489(8) 0.5891(2) 0.9982(6) 0.0534(19) Uani 1 1 d . . .
H28A H 1.2979 0.6093 0.9868 0.064 Uiso 1 1 d R . .
C29A C 0.9339(8) 0.63229(17) 0.9759(6) 0.0466(18) Uani 1 1 d . . .
C30A C 0.8541(8) 0.63342(18) 1.0999(6) 0.057(2) Uani 1 1 d . . .
H30C H 0.8286 0.6116 1.1237 0.068 Uiso 1 1 d R . .
H30D H 0.7695 0.6461 1.0849 0.068 Uiso 1 1 d R . .
C31A C 0.9426(9) 0.6500(2) 1.2112(7) 0.062(2) Uani 1 1 d . . .
H31C H 1.0260 0.6369 1.2261 0.075 Uiso 1 1 d R . .
H31D H 0.8906 0.6514 1.2901 0.075 Uiso 1 1 d R . .
C32A C 0.9944(9) 0.6831(2) 1.1714(8) 0.072(2) Uani 1 1 d . . .
H32C H 1.0508 0.6929 1.2405 0.086 Uiso 1 1 d R . .
H32D H 0.9112 0.6961 1.1541 0.086 Uiso 1 1 d R . .
C33A C 1.0776(8) 0.68136(19) 1.0463(7) 0.064(2) Uani 1 1 d . . .
H33C H 1.1050 0.7028 1.0194 0.077 Uiso 1 1 d R . .
H33D H 1.1611 0.6684 1.0639 0.077 Uiso 1 1 d R . .
C34A C 0.9909(7) 0.66506(17) 0.9360(7) 0.0507(19) Uani 1 1 d . . .
H34C H 0.9127 0.6792 0.9133 0.061 Uiso 1 1 d R . .
H34D H 1.0485 0.6620 0.8613 0.061 Uiso 1 1 d R . .
O5A O 0.9181(8) 0.91259(17) 0.3249(6) 0.107(2) Uani 1 1 d . . .
O6A O 0.7850(7) 0.97933(14) 0.2553(6) 0.090(2) Uani 1 1 d . . .
N1A N 0.8074(10) 0.9750(2) 0.4734(9) 0.108(3) Uani 1 1 d . . .
C35A C 1.0967(11) 0.9525(2) 0.3142(8) 0.070(2) Uani 1 1 d . . .
C36A C 1.1936(14) 0.9318(3) 0.2587(9) 0.099(3) Uani 1 1 d . . .
H36A H 1.1604 0.9105 0.2341 0.119 Uiso 1 1 d R . .
C37A C 1.3305(17) 0.9399(4) 0.2401(11) 0.119(4) Uani 1 1 d . . .
H37A H 1.3937 0.9241 0.2045 0.143 Uiso 1 1 d R . .
C38A C 1.3743(16) 0.9712(5) 0.2728(14) 0.136(5) Uani 1 1 d . . .
H38A H 1.4704 0.9774 0.2557 0.163 Uiso 1 1 d R . .
C39A C 1.2848(15) 0.9932(3) 0.3281(13) 0.122(5) Uani 1 1 d . . .
H39A H 1.3179 1.0147 0.3506 0.146 Uiso 1 1 d R . .
C40A C 1.1434(13) 0.9841(2) 0.3517(9) 0.097(3) Uani 1 1 d . . .
H40A H 1.0784 0.9987 0.3922 0.116 Uiso 1 1 d R . .
C41A C 0.9546(13) 0.9410(3) 0.3347(9) 0.088(3) Uani 1 1 d . . .
C42A C 0.8372(11) 0.9668(2) 0.3522(11) 0.079(3) Uani 1 1 d . . .
C43A C 0.8718(13) 0.9584(3) 0.5944(12) 0.128(4) Uani 1 1 d . . .
H43C H 0.9302 0.9738 0.6420 0.154 Uiso 1 1 d R . .
H43D H 0.9294 0.9405 0.5663 0.154 Uiso 1 1 d R . .
C44A C 0.7718(15) 0.9471(3) 0.6804(12) 0.148(5) Uani 1 1 d . . .
H44C H 0.8150 0.9365 0.7550 0.178 Uiso 1 1 d R . .
H44D H 0.7131 0.9318 0.6326 0.178 Uiso 1 1 d R . .
C45A C 0.6743(18) 0.9746(4) 0.7163(13) 0.179(7) Uani 1 1 d . . .
H45C H 0.6062 0.9687 0.7800 0.214 Uiso 1 1 d R . .
H45D H 0.7358 0.9913 0.7515 0.214 Uiso 1 1 d R . .
C46A C 0.6052(14) 0.9892(3) 0.5906(16) 0.164(6) Uani 1 1 d . . .
H46C H 0.5407 1.0063 0.6139 0.197 Uiso 1 1 d R . .
H46D H 0.5529 0.9717 0.5494 0.197 Uiso 1 1 d R . .
C47A C 0.7066(15) 1.0003(3) 0.5041(13) 0.147(5) Uani 1 1 d . . .
H47C H 0.6648 1.0083 0.4237 0.177 Uiso 1 1 d R . .
H47D H 0.7581 1.0175 0.5476 0.177 Uiso 1 1 d R . .
O1B O 0.3646(6) 0.81711(11) 0.0612(4) 0.0608(14) Uani 1 1 d . . .
H1OB H 0.3550 0.8367 0.0740 0.091 Uiso 1 1 calc R . .
O2B O 0.5128(5) 0.79124(12) -0.1279(4) 0.0602(14) Uani 1 1 d . . .
H2OB H 0.4732 0.8018 -0.0718 0.090 Uiso 1 1 calc R . .
O3B O 0.4492(5) 0.74660(11) 0.2554(4) 0.0506(13) Uani 1 1 d . . .
O4B O 0.6526(4) 0.74074(11) 0.1442(4) 0.0484(12) Uani 1 1 d . . .
C1B C 0.4284(7) 0.76630(15) 0.1427(6) 0.0445(17) Uani 1 1 d . . .
H1B H 0.3610 0.7574 0.0803 0.053 Uiso 1 1 d R . .
C2B C 0.3688(7) 0.80001(16) 0.1850(7) 0.0471(18) Uani 1 1 d . . .
C3B C 0.2172(8) 0.79783(19) 0.2315(6) 0.0488(18) Uani 1 1 d . . .
C4B C 0.1513(8) 0.7686(2) 0.2676(7) 0.062(2) Uani 1 1 d . . .
H4B H 0.2029 0.7485 0.2604 0.075 Uiso 1 1 d R . .
C5B C 0.0123(8) 0.7691(2) 0.3105(7) 0.064(2) Uani 1 1 d . . .
H5B H -0.0296 0.7490 0.3381 0.077 Uiso 1 1 d R . .
C6B C -0.0625(8) 0.7971(2) 0.3166(7) 0.068(2) Uani 1 1 d . . .
H6B H -0.1592 0.7972 0.3436 0.081 Uiso 1 1 d R . .
C7B C 0.0003(9) 0.8262(2) 0.2833(7) 0.070(2) Uani 1 1 d . . .
H7B H -0.0517 0.8463 0.2891 0.084 Uiso 1 1 d R . .
C8B C 0.1393(8) 0.8259(2) 0.2423(7) 0.063(2) Uani 1 1 d . . .
H8B H 0.1833 0.8462 0.2200 0.075 Uiso 1 1 d R . .
C9B C 0.4653(8) 0.81754(18) 0.2860(8) 0.052(2) Uani 1 1 d . . .
C10B C 0.4653(9) 0.80679(19) 0.4158(8) 0.066(2) Uani 1 1 d . . .
H10B H 0.4040 0.7893 0.4407 0.080 Uiso 1 1 d R . .
C11B C 0.5511(14) 0.8219(3) 0.5079(11) 0.105(4) Uani 1 1 d . . .
H11B H 0.5470 0.8149 0.5972 0.126 Uiso 1 1 d R . .
C12B C 0.6397(15) 0.8465(4) 0.4785(16) 0.127(6) Uani 1 1 d . . .
H12B H 0.7023 0.8548 0.5464 0.152 Uiso 1 1 d R . .
C13B C 0.6352(11) 0.8580(3) 0.3533(17) 0.122(5) Uani 1 1 d . . .
H13B H 0.6933 0.8764 0.3317 0.146 Uiso 1 1 d R . .
C14B C 0.5512(9) 0.8434(2) 0.2538(9) 0.080(3) Uani 1 1 d . . .
H14B H 0.5473 0.8503 0.1643 0.096 Uiso 1 1 d R . .
C15B C 0.5805(7) 0.76752(16) 0.0830(6) 0.0417(17) Uani 1 1 d . . .
H15B H 0.6221 0.7881 0.1069 0.050 Uiso 1 1 d R . .
C16B C 0.5873(7) 0.76437(17) -0.0681(6) 0.0446(18) Uani 1 1 d . . .
C17B C 0.5221(8) 0.73266(18) -0.1199(6) 0.0478(19) Uani 1 1 d . . .
C18B C 0.6008(9) 0.7037(2) -0.1165(6) 0.054(2) Uani 1 1 d . . .
H18B H 0.6981 0.7046 -0.0859 0.065 Uiso 1 1 d R . .
C19B C 0.5386(11) 0.6749(2) -0.1581(8) 0.069(2) Uani 1 1 d . . .
H19B H 0.5921 0.6550 -0.1520 0.083 Uiso 1 1 d R . .
C20B C 0.4016(14) 0.6742(3) -0.2067(8) 0.089(3) Uani 1 1 d . . .
H20B H 0.3627 0.6539 -0.2377 0.106 Uiso 1 1 d R . .
C21B C 0.3218(10) 0.7025(3) -0.2103(9) 0.086(3) Uani 1 1 d . . .
H21B H 0.2257 0.7023 -0.2446 0.103 Uiso 1 1 d R . .
C22B C 0.3827(9) 0.7311(2) -0.1665(7) 0.063(2) Uani 1 1 d . . .
H22B H 0.3277 0.7508 -0.1667 0.076 Uiso 1 1 d R . .
C23B C 0.7400(8) 0.76778(17) -0.1152(7) 0.0467(18) Uani 1 1 d . . .
C24B C 0.7563(8) 0.76878(19) -0.2508(7) 0.061(2) Uani 1 1 d . . .
H24B H 0.6728 0.7672 -0.3065 0.073 Uiso 1 1 d R . .
C25B C 0.8892(10) 0.7719(2) -0.3034(8) 0.075(3) Uani 1 1 d . . .
H25B H 0.9019 0.7717 -0.3960 0.090 Uiso 1 1 d R . .
C26B C 1.0077(11) 0.7751(2) -0.2242(9) 0.082(3) Uani 1 1 d . . .
H26B H 1.0986 0.7790 -0.2612 0.099 Uiso 1 1 d R . .
C27B C 0.9932(9) 0.7739(2) -0.0897(9) 0.075(2) Uani 1 1 d . . .
H27B H 1.0771 0.7740 -0.0340 0.090 Uiso 1 1 d R . .
C28B C 0.8587(9) 0.7704(2) -0.0362(8) 0.066(2) Uani 1 1 d . . .
H28B H 0.8470 0.7709 0.0565 0.079 Uiso 1 1 d R . .
C29B C 0.5686(7) 0.72595(16) 0.2419(6) 0.0428(18) Uani 1 1 d . . .
C30B C 0.5226(8) 0.69173(18) 0.2029(7) 0.054(2) Uani 1 1 d . . .
H30E H 0.6043 0.6789 0.1826 0.065 Uiso 1 1 d R . .
H30F H 0.4614 0.6936 0.1267 0.065 Uiso 1 1 d R . .
C31B C 0.4446(9) 0.6747(2) 0.3096(7) 0.066(2) Uani 1 1 d . . .
H31E H 0.3584 0.6865 0.3243 0.079 Uiso 1 1 d R . .
H31F H 0.4221 0.6527 0.2840 0.079 Uiso 1 1 d R . .
C32B C 0.5340(9) 0.6745(2) 0.4354(8) 0.070(2) Uani 1 1 d . . .
H32E H 0.6215 0.6633 0.4199 0.084 Uiso 1 1 d R . .
H32F H 0.4842 0.6633 0.5026 0.084 Uiso 1 1 d R . .
C33B C 0.5701(8) 0.7086(2) 0.4769(6) 0.062(2) Uani 1 1 d . . .
H33E H 0.4840 0.7207 0.4888 0.074 Uiso 1 1 d R . .
H33F H 0.6260 0.7087 0.5569 0.074 Uiso 1 1 d R . .
C34B C 0.6509(8) 0.72572(19) 0.3708(6) 0.055(2) Uani 1 1 d . . .
H34E H 0.6709 0.7480 0.3938 0.066 Uiso 1 1 d R . .
H34F H 0.7385 0.7141 0.3613 0.066 Uiso 1 1 d R . .
O5B O 0.4177(4) 0.94539(7) 0.9432(4) 0.109(2) Uani 1 1 d G . .
O6B O 0.2840(4) 0.87913(10) 1.0047(4) 0.096(2) Uani 1 1 d G . .
N1B N 0.2914(4) 0.88447(9) 0.7939(4) 0.178(6) Uani 1 1 d G . .
C35B C 0.5899(3) 0.90322(9) 0.9483(3) 0.079(3) Uani 1 1 d G . .
C36B C 0.6869(4) 0.92540(12) 0.9990(3) 0.140(6) Uani 1 1 d G . .
H36B H 0.6495 0.9456 1.0308 0.168 Uiso 1 1 d R . .
C37B C 0.8136(4) 0.91915(15) 1.0204(4) 0.213(13) Uani 1 1 d G . .
H37B H 0.8814 0.9357 1.0453 0.255 Uiso 1 1 d R . .
C38B C 0.8654(3) 0.89418(16) 0.9929(5) 0.179(9) Uani 1 1 d G . .
H38B H 0.9625 0.8888 1.0149 0.214 Uiso 1 1 d R . .
C39B C 0.7926(4) 0.86540(14) 0.9395(5) 0.149(6) Uani 1 1 d G . .
H39B H 0.8301 0.8443 0.9188 0.178 Uiso 1 1 d R . .
C40B C 0.6372(4) 0.87317(10) 0.9117(4) 0.102(4) Uani 1 1 d G . .
H40B H 0.5657 0.8600 0.8685 0.122 Uiso 1 1 d R . .
C41B C 0.4483(4) 0.91683(7) 0.9305(3) 0.075(3) Uani 1 1 d G . .
C42B C 0.3364(3) 0.89200(8) 0.9120(3) 0.086(3) Uani 1 1 d G . .
C43B C 0.3712(4) 0.89343(12) 0.6741(3) 0.193(7) Uani 1 1 d G . .
H43E H 0.4025 0.9140 0.7093 0.231 Uiso 1 1 d R . .
H43F H 0.4523 0.8800 0.6577 0.231 Uiso 1 1 d R . .
C44B C 0.2776(5) 0.90363(16) 0.5820(4) 0.250(12) Uani 1 1 d G . .
H44E H 0.3418 0.9054 0.5114 0.301 Uiso 1 1 d R . .
H44F H 0.2237 0.9234 0.5883 0.301 Uiso 1 1 d R . .
C45B C 0.1731(6) 0.87217(17) 0.5629(5) 0.236(10) Uani 1 1 d G . .
H45E H 0.1022 0.8803 0.5020 0.283 Uiso 1 1 d R . .
H45F H 0.2242 0.8547 0.5234 0.283 Uiso 1 1 d R . .
C46B C 0.0906(5) 0.86850(15) 0.6918(5) 0.234(11) Uani 1 1 d G . .
H46E H 0.0345 0.8859 0.7263 0.281 Uiso 1 1 d R . .
H46F H 0.0298 0.8506 0.6670 0.281 Uiso 1 1 d R . .
C47B C 0.2009(5) 0.85503(12) 0.7547(5) 0.193(7) Uani 1 1 d G . .
H47E H 0.2557 0.8374 0.7208 0.232 Uiso 1 1 d R . .
H47F H 0.1523 0.8478 0.8304 0.232 Uiso 1 1 d R . .

loop_
_atom_site_aniso_label
_atom_site_aniso_U_11
_atom_site_aniso_U_22
_atom_site_aniso_U_33
_atom_site_aniso_U_23
_atom_site_aniso_U_13
_atom_site_aniso_U_12
O1A 0.071(4) 0.068(4) 0.059(3) -0.013(3) -0.004(3) 0.025(3)
O2A 0.073(4) 0.051(3) 0.060(3) -0.019(3) -0.016(3) 0.022(3)
O3A 0.038(3) 0.050(3) 0.054(3) -0.011(2) -0.003(2) 0.010(2)
O4A 0.052(3) 0.049(3) 0.045(3) -0.014(2) -0.003(2) 0.013(3)
C1A 0.044(5) 0.049(5) 0.051(4) -0.004(4) 0.000(4) 0.012(4)
C2A 0.050(5) 0.064(5) 0.042(4) -0.009(4) -0.005(4) 0.014(5)
C3A 0.033(5) 0.078(6) 0.045(4) 0.012(4) 0.002(4) -0.006(4)
C4A 0.067(6) 0.056(6) 0.055(5) 0.008(4) -0.015(4) 0.006(5)
C5A 0.095(8) 0.094(8) 0.070(6) 0.031(6) -0.029(6) -0.028(7)
C6A 0.090(10) 0.121(10) 0.085(7) 0.063(7) -0.033(7) -0.057(8)
C7A 0.073(8) 0.178(13) 0.078(7) 0.067(8) -0.005(6) -0.044(9)
C8A 0.053(6) 0.114(8) 0.058(5) 0.020(5) 0.006(4) 0.006(5)
C9A 0.046(5) 0.051(5) 0.046(4) -0.007(4) -0.006(4) -0.004(4)
C10A 0.059(6) 0.075(6) 0.050(4) 0.003(4) -0.003(4) 0.007(5)
C11A 0.035(5) 0.091(7) 0.096(7) -0.015(5) 0.000(5) -0.010(5)
C12A 0.057(6) 0.066(6) 0.069(6) -0.009(4) -0.021(5) 0.002(4)
C13A 0.075(7) 0.089(7) 0.047(5) -0.013(4) -0.012(5) 0.004(5)
C14A 0.064(6) 0.069(5) 0.044(5) -0.005(4) -0.003(4) 0.001(5)
C15A 0.035(4) 0.054(4) 0.038(4) 0.001(4) -0.004(3) 0.011(4)
C16A 0.042(5) 0.064(5) 0.044(4) -0.013(4) -0.007(4) 0.011(4)
C17A 0.046(5) 0.048(5) 0.073(6) 0.012(4) 0.004(4) 0.007(4)
C18A 0.066(6) 0.065(6) 0.066(6) 0.018(5) 0.013(5) 0.013(5)
C19A 0.076(7) 0.130(10) 0.077(6) 0.045(7) 0.030(6) 0.051(7)
C20A 0.056(8) 0.126(12) 0.175(14) 0.092(11) 0.040(9) 0.024(8)
C21A 0.067(8) 0.078(8) 0.159(11) 0.041(9) 0.007(9) -0.005(6)
C22A 0.053(6) 0.059(6) 0.109(7) 0.023(6) -0.004(6) 0.001(5)
C23A 0.038(5) 0.059(5) 0.054(5) 0.006(4) 0.005(4) -0.006(4)
C24A 0.049(6) 0.058(6) 0.086(6) 0.010(4) -0.012(5) 0.013(5)
C25A 0.051(6) 0.090(8) 0.090(6) -0.005(5) -0.013(5) 0.014(6)
C26A 0.052(6) 0.092(8) 0.076(6) 0.015(5) -0.003(5) 0.008(6)
C27A 0.050(6) 0.072(6) 0.079(6) 0.017(5) -0.014(4) -0.009(5)
C28A 0.037(5) 0.065(6) 0.057(5) 0.006(4) -0.010(4) 0.006(4)
C29A 0.039(5) 0.046(5) 0.054(5) -0.010(4) -0.008(4) -0.002(4)
C30A 0.055(5) 0.059(5) 0.057(5) -0.013(4) 0.014(4) -0.004(4)
C31A 0.071(6) 0.066(6) 0.050(5) -0.015(4) 0.008(4) 0.004(5)
C32A 0.073(6) 0.064(6) 0.078(6) -0.031(5) 0.005(5) 0.000(5)
C33A 0.071(6) 0.047(5) 0.073(5) -0.011(4) 0.000(5) -0.006(4)
C34A 0.045(5) 0.040(4) 0.067(5) -0.003(4) -0.002(4) 0.008(4)
O5A 0.140(7) 0.069(5) 0.111(5) 0.006(4) -0.008(4) -0.023(5)
O6A 0.110(5) 0.068(4) 0.089(4) 0.033(3) -0.034(4) -0.025(4)
N1A 0.126(8) 0.109(7) 0.089(6) 0.009(5) -0.012(6) 0.033(6)
C35A 0.086(7) 0.056(6) 0.067(6) 0.010(5) -0.015(5) -0.002(6)
C36A 0.098(10) 0.114(9) 0.086(7) -0.021(6) 0.016(7) -0.011(8)
C37A 0.147(15) 0.112(11) 0.099(8) 0.002(8) 0.007(9) 0.036(10)
C38A 0.120(12) 0.152(15) 0.136(11) 0.049(11) 0.009(9) 0.018(12)
C39A 0.108(10) 0.086(9) 0.167(11) 0.060(9) -0.055(9) -0.050(8)
C40A 0.117(10) 0.061(7) 0.111(8) 0.005(5) -0.022(7) -0.011(7)
C41A 0.116(10) 0.061(7) 0.087(7) 0.010(5) -0.011(6) -0.018(7)
C42A 0.091(8) 0.069(7) 0.076(7) 0.007(6) -0.014(6) -0.022(6)
C43A 0.130(11) 0.141(11) 0.113(9) -0.003(8) -0.025(9) 0.034(9)
C44A 0.187(14) 0.132(11) 0.130(10) 0.053(9) 0.054(10) 0.046(11)
C45A 0.27(2) 0.126(11) 0.142(11) 0.055(9) 0.080(12) 0.082(12)
C46A 0.138(12) 0.119(10) 0.241(16) 0.054(11) 0.101(13) 0.017(9)
C47A 0.131(12) 0.149(12) 0.162(12) 0.001(10) 0.001(10) 0.042(11)
O1B 0.075(4) 0.049(3) 0.059(3) 0.009(3) 0.014(3) 0.016(3)
O2B 0.070(4) 0.058(4) 0.053(3) 0.015(3) 0.007(3) 0.019(3)
O3B 0.047(3) 0.052(3) 0.053(3) 0.010(3) 0.014(2) 0.017(3)
O4B 0.039(3) 0.055(3) 0.051(3) 0.019(2) 0.005(2) 0.010(3)
C1B 0.042(4) 0.039(4) 0.053(4) -0.002(4) 0.001(4) 0.002(4)
C2B 0.049(5) 0.036(4) 0.056(4) 0.004(4) 0.012(4) 0.006(4)
C3B 0.045(5) 0.053(5) 0.048(4) -0.004(4) -0.001(4) 0.005(4)
C4B 0.050(5) 0.051(5) 0.086(6) 0.007(5) 0.015(4) 0.006(4)
C5B 0.051(5) 0.054(6) 0.087(6) -0.004(5) 0.017(5) 0.000(5)
C6B 0.040(5) 0.086(7) 0.078(6) 0.002(5) 0.011(4) -0.004(5)
C7B 0.050(6) 0.079(7) 0.083(6) -0.007(5) 0.017(5) 0.028(5)
C8B 0.050(6) 0.061(6) 0.078(5) -0.001(4) 0.008(4) 0.009(5)
C9B 0.044(5) 0.047(5) 0.064(5) -0.014(4) 0.001(4) 0.012(4)
C10B 0.069(6) 0.056(6) 0.073(6) -0.021(5) -0.004(5) 0.019(5)
C11B 0.103(10) 0.114(10) 0.096(8) -0.038(8) -0.035(8) 0.033(8)
C12B 0.075(9) 0.153(15) 0.149(12) -0.076(12) -0.045(10) 0.047(9)
C13B 0.053(7) 0.088(9) 0.226(14) -0.095(11) 0.002(10) -0.017(6)
C14B 0.066(6) 0.067(7) 0.110(7) -0.015(6) 0.033(6) -0.004(6)
C15B 0.042(4) 0.044(4) 0.039(4) 0.008(3) 0.007(3) 0.006(4)
C16B 0.039(4) 0.052(5) 0.043(4) 0.002(4) 0.008(3) 0.009(4)
C17B 0.043(5) 0.057(5) 0.043(4) -0.002(4) 0.004(4) 0.001(4)
C18B 0.055(5) 0.058(6) 0.049(4) 0.006(4) 0.006(4) -0.003(5)
C19B 0.086(8) 0.057(6) 0.065(5) -0.008(5) 0.011(5) 0.002(6)
C20B 0.113(10) 0.096(9) 0.057(5) -0.017(6) 0.008(6) -0.046(8)
C21B 0.066(7) 0.111(9) 0.081(7) -0.022(6) 0.001(5) -0.012(7)
C22B 0.048(6) 0.088(7) 0.054(5) -0.009(4) 0.000(4) -0.008(5)
C23B 0.043(5) 0.044(4) 0.053(5) 0.009(4) 0.005(4) 0.006(4)
C24B 0.060(6) 0.075(6) 0.049(5) 0.002(4) 0.008(4) -0.003(5)
C25B 0.066(7) 0.103(7) 0.057(5) 0.014(5) 0.016(5) -0.003(6)
C26B 0.081(8) 0.099(7) 0.070(6) 0.004(5) 0.041(6) -0.004(6)
C27B 0.050(6) 0.084(7) 0.091(7) 0.015(5) -0.002(5) -0.016(5)
C28B 0.054(6) 0.084(6) 0.061(5) 0.009(5) 0.013(5) 0.000(5)
C29B 0.036(4) 0.042(5) 0.052(4) 0.008(4) 0.017(4) 0.005(4)
C30B 0.051(5) 0.056(5) 0.055(5) 0.001(4) 0.002(4) 0.000(4)
C31B 0.068(6) 0.062(6) 0.068(5) 0.005(4) 0.014(5) -0.009(4)
C32B 0.061(6) 0.079(7) 0.071(5) 0.027(5) 0.011(5) 0.000(5)
C33B 0.066(6) 0.079(7) 0.040(4) 0.013(4) 0.001(4) -0.006(5)
C34B 0.056(5) 0.060(5) 0.049(4) 0.010(4) 0.008(4) 0.005(4)
O5B 0.118(6) 0.066(4) 0.144(6) 0.016(4) 0.029(5) 0.026(4)
O6B 0.103(5) 0.084(5) 0.101(4) 0.026(4) 0.027(4) 0.022(4)
N1B 0.209(12) 0.248(13) 0.079(6) 0.004(7) 0.044(7) -0.137(11)
C35B 0.102(9) 0.072(7) 0.062(5) 0.010(5) 0.008(6) -0.012(6)
C36B 0.127(13) 0.199(16) 0.094(9) 0.025(9) 0.024(9) 0.063(11)
C37B 0.44(4) 0.132(13) 0.071(8) -0.025(8) 0.017(14) -0.004(17)
C38B 0.099(10) 0.33(3) 0.105(10) 0.065(14) -0.026(8) -0.069(15)
C39B 0.181(14) 0.121(10) 0.149(10) 0.078(9) 0.100(11) 0.110(10)
C40B 0.135(10) 0.071(7) 0.102(7) 0.007(6) 0.052(7) 0.008(7)
C41B 0.089(8) 0.069(7) 0.066(5) 0.009(5) 0.012(5) 0.002(6)
C42B 0.104(8) 0.088(8) 0.068(6) 0.021(6) 0.023(6) 0.000(6)
C43B 0.201(17) 0.229(18) 0.147(12) 0.013(11) -0.007(11) -0.077(14)
C44B 0.195(17) 0.33(3) 0.223(18) 0.224(19) -0.086(14) -0.045(17)
C45B 0.199(18) 0.26(2) 0.240(18) -0.149(17) -0.080(15) -0.041(16)
C46B 0.148(15) 0.26(2) 0.30(2) 0.189(18) 0.061(14) 0.082(13)
C47B 0.138(13) 0.097(10) 0.34(2) 0.035(13) -0.026(14) -0.021(10)

loop_
_atom_type_symbol
_atom_type_description
_atom_type_scat_dispersion_real
_atom_type_scat_dispersion_imag
_atom_type_scat_source
C C 0.0033 0.0016 'International Tables Vol C Tables 4.2.6.8 and 6.1.1.4'
H H 0.0000 0.0000 'International Tables Vol C Tables 4.2.6.8 and 6.1.1.4'
O O 0.0106 0.0060 'International Tables Vol C Tables 4.2.6.8 and 6.1.1.4'
N N 0.0061 0.0033 'International Tables Vol C Tables 4.2.6.8 and 6.1.1.4'

loop_
_geom_angle_atom_site_label_1
_geom_angle_atom_site_label_2
_geom_angle_atom_site_label_3
_geom_angle
_geom_angle_site_symmetry_1
_geom_angle_site_symmetry_3
_geom_angle_publ_flag
C2A O1A H1OA 109.5 . . ?
C16A O2A H2OA 109.5 . . ?
C29A O3A C1A 110.2(5) . . ?
C15A O4A C29A 109.5(5) . . ?
O3A C1A C15A 103.9(5) . . ?
O3A C1A C2A 107.4(5) . . ?
C15A C1A C2A 118.6(5) . . ?
O3A C1A H1A 112.1 . . ?
C15A C1A H1A 105.9 . . ?
C2A C1A H1A 109.0 . . ?
O1A C2A C3A 110.2(6) . . ?
O1A C2A C9A 103.4(6) . . ?
C3A C2A C9A 110.5(6) . . ?
O1A C2A C1A 107.4(5) . . ?
C3A C2A C1A 112.2(6) . . ?
C9A C2A C1A 112.9(5) . . ?
C4A C3A C8A 117.0(8) . . ?
C4A C3A C2A 121.9(7) . . ?
C8A C3A C2A 121.1(8) . . ?
C3A C4A C5A 121.7(9) . . ?
C3A C4A H4A 117.8 . . ?
C5A C4A H4A 120.5 . . ?
C6A C5A C4A 118.7(10) . . ?
C6A C5A H5A 121.3 . . ?
C4A C5A H5A 119.9 . . ?
C7A C6A C5A 120.4(10) . . ?
C7A C6A H6A 118.9 . . ?
C5A C6A H6A 120.6 . . ?
C6A C7A C8A 121.9(11) . . ?
C6A C7A H7A 117.5 . . ?
C8A C7A H7A 120.5 . . ?
C7A C8A C3A 120.3(10) . . ?
C7A C8A H8A 122.4 . . ?
C3A C8A H8A 117.2 . . ?
C10A C9A C14A 118.5(7) . . ?
C10A C9A C2A 125.4(6) . . ?
C14A C9A C2A 116.1(6) . . ?
C9A C10A C11A 120.7(7) . . ?
C9A C10A H10A 119.1 . . ?
C11A C10A H10A 120.1 . . ?
C12A C11A C10A 120.8(8) . . ?
C12A C11A H11A 120.6 . . ?
C10A C11A H11A 118.6 . . ?
C11A C12A C13A 119.2(8) . . ?
C11A C12A H12A 122.1 . . ?
C13A C12A H12A 118.7 . . ?
C12A C13A C14A 120.6(7) . . ?
C12A C13A H13A 121.3 . . ?
C14A C13A H13A 118.1 . . ?
C13A C14A C9A 120.0(7) . . ?
C13A C14A H14A 122.1 . . ?
C9A C14A H14A 117.8 . . ?
O4A C15A C1A 103.9(5) . . ?
O4A C15A C16A 107.3(5) . . ?
C1A C15A C16A 117.3(6) . . ?
O4A C15A H15A 114.5 . . ?
C1A C15A H15A 107.2 . . ?
C16A C15A H15A 107.0 . . ?
O2A C16A C23A 109.7(5) . . ?
O2A C16A C15A 101.8(5) . . ?
C23A C16A C15A 113.2(6) . . ?
O2A C16A C17A 111.3(6) . . ?
C23A C16A C17A 110.0(6) . . ?
C15A C16A C17A 110.6(5) . . ?
C22A C17A C18A 119.0(8) . . ?
C22A C17A C16A 121.3(8) . . ?
C18A C17A C16A 119.6(7) . . ?
C17A C18A C19A 118.4(9) . . ?
C17A C18A H18A 118.3 . . ?
C19A C18A H18A 123.2 . . ?
C18A C19A C20A 118.3(10) . . ?
C18A C19A H19A 120.8 . . ?
C20A C19A H19A 120.9 . . ?
C21A C20A C19A 120.3(12) . . ?
C21A C20A H20A 121.5 . . ?
C19A C20A H20A 118.2 . . ?
C20A C21A C22A 121.3(13) . . ?
C20A C21A H21A 120.8 . . ?
C22A C21A H21A 117.9 . . ?
C21A C22A C17A 122.6(10) . . ?
C21A C22A H22A 119.9 . . ?
C17A C22A H22A 117.4 . . ?
C28A C23A C24A 117.8(7) . . ?
C28A C23A C16A 124.4(7) . . ?
C24A C23A C16A 117.7(7) . . ?
C25A C24A C23A 120.4(8) . . ?
C25A C24A H24A 121.0 . . ?
C23A C24A H24A 118.6 . . ?
C24A C25A C26A 120.6(9) . . ?
C24A C25A H25A 120.1 . . ?
C26A C25A H25A 119.3 . . ?
C27A C26A C25A 120.6(8) . . ?
C27A C26A H26A 119.4 . . ?
C25A C26A H26A 119.9 . . ?
C26A C27A C28A 118.7(8) . . ?
C26A C27A H27A 120.5 . . ?
C28A C27A H27A 120.7 . . ?
C23A C28A C27A 121.8(7) . . ?
C23A C28A H28A 119.4 . . ?
C27A C28A H28A 118.8 . . ?
O3A C29A O4A 104.9(5) . . ?
O3A C29A C30A 109.1(6) . . ?
O4A C29A C30A 107.4(5) . . ?
O3A C29A C34A 111.3(5) . . ?
O4A C29A C34A 110.4(5) . . ?
C30A C29A C34A 113.3(6) . . ?
C29A C30A C31A 111.5(6) . . ?
C29A C30A H30C 108.8 . . ?
C31A C30A H30C 110.9 . . ?
C29A C30A H30D 108.4 . . ?
C31A C30A H30D 107.8 . . ?
H30C C30A H30D 109.5 . . ?
C32A C31A C30A 111.6(6) . . ?
C32A C31A H31C 106.2 . . ?
C30A C31A H31C 106.9 . . ?
C32A C31A H31D 110.8 . . ?
C30A C31A H31D 111.6 . . ?
H31C C31A H31D 109.5 . . ?
C31A C32A C33A 111.5(6) . . ?
C31A C32A H32C 110.7 . . ?
C33A C32A H32C 110.6 . . ?
C31A C32A H32D 106.4 . . ?
C33A C32A H32D 107.9 . . ?
H32C C32A H32D 109.5 . . ?
C34A C33A C32A 111.4(6) . . ?
C34A C33A H33C 109.3 . . ?
C32A C33A H33C 110.4 . . ?
C34A C33A H33D 108.3 . . ?
C32A C33A H33D 107.9 . . ?
H33C C33A H33D 109.5 . . ?
C29A C34A C33A 112.0(6) . . ?
C29A C34A H34C 109.0 . . ?
C33A C34A H34C 107.8 . . ?
C29A C34A H34D 108.3 . . ?
C33A C34A H34D 110.2 . . ?
H34C C34A H34D 109.5 . . ?
C42A N1A C47A 123.0(10) . . ?
C42A N1A C43A 124.0(10) . . ?
C47A N1A C43A 113.0(9) . . ?
C36A C35A C40A 118.0(10) . . ?
C36A C35A C41A 119.3(9) . . ?
C40A C35A C41A 122.8(10) . . ?
C37A C36A C35A 123.5(12) . . ?
C37A C36A H36A 119.5 . . ?
C35A C36A H36A 116.9 . . ?
C38A C37A C36A 118.2(13) . . ?
C38A C37A H37A 122.3 . . ?
C36A C37A H37A 119.5 . . ?
C37A C38A C39A 121.8(15) . . ?
C37A C38A H38A 118.2 . . ?
C39A C38A H38A 120.0 . . ?
C38A C39A C40A 119.6(12) . . ?
C38A C39A H39A 120.2 . . ?
C40A C39A H39A 120.2 . . ?
C39A C40A C35A 118.8(11) . . ?
C39A C40A H40A 121.8 . . ?
C35A C40A H40A 119.4 . . ?
O5A C41A C35A 124.2(11) . . ?
O5A C41A C42A 117.6(10) . . ?
C35A C41A C42A 117.8(9) . . ?
O6A C42A N1A 124.8(10) . . ?
O6A C42A C41A 118.0(9) . . ?
N1A C42A C41A 117.1(9) . . ?
C44A C43A N1A 113.9(10) . . ?
C44A C43A H43C 106.6 . . ?
N1A C43A H43C 109.0 . . ?
C44A C43A H43D 109.7 . . ?
N1A C43A H43D 108.1 . . ?
H43C C43A H43D 109.5 . . ?
C43A C44A C45A 109.7(11) . . ?
C43A C44A H44C 112.2 . . ?
C45A C44A H44C 113.0 . . ?
C43A C44A H44D 106.5 . . ?
C45A C44A H44D 105.5 . . ?
H44C C44A H44D 109.5 . . ?
C44A C45A C46A 109.3(11) . . ?
C44A C45A H45C 113.7 . . ?
C46A C45A H45C 113.1 . . ?
C44A C45A H45D 105.1 . . ?
C46A C45A H45D 105.6 . . ?
H45C C45A H45D 109.5 . . ?
C47A C46A C45A 112.0(13) . . ?
C47A C46A H46C 111.9 . . ?
C45A C46A H46C 109.1 . . ?
C47A C46A H46D 108.2 . . ?
C45A C46A H46D 105.9 . . ?
H46C C46A H46D 109.5 . . ?
C46A C47A N1A 111.9(12) . . ?
C46A C47A H47C 112.6 . . ?
N1A C47A H47C 108.3 . . ?
C46A C47A H47D 106.8 . . ?
N1A C47A H47D 107.7 . . ?
H47C C47A H47D 109.5 . . ?
C2B O1B H1OB 109.5 . . ?
C16B O2B H2OB 109.5 . . ?
C1B O3B C29B 110.5(4) . . ?
C15B O4B C29B 111.6(5) . . ?
O3B C1B C2B 108.6(5) . . ?
O3B C1B C15B 103.3(5) . . ?
C2B C1B C15B 114.8(5) . . ?
O3B C1B H1B 113.5 . . ?
C2B C1B H1B 106.6 . . ?
C15B C1B H1B 110.1 . . ?
O1B C2B C3B 107.6(6) . . ?
O1B C2B C9B 111.4(6) . . ?
C3B C2B C9B 111.0(6) . . ?
O1B C2B C1B 100.7(5) . . ?
C3B C2B C1B 112.6(6) . . ?
C9B C2B C1B 113.1(6) . . ?
C8B C3B C4B 116.9(7) . . ?
C8B C3B C2B 119.0(7) . . ?
C4B C3B C2B 124.0(7) . . ?
C5B C4B C3B 119.9(7) . . ?
C5B C4B H4B 121.2 . . ?
C3B C4B H4B 118.9 . . ?
C6B C5B C4B 121.5(8) . . ?
C6B C5B H5B 119.8 . . ?
C4B C5B H5B 118.7 . . ?
C5B C6B C7B 119.7(7) . . ?
C5B C6B H6B 121.0 . . ?
C7B C6B H6B 119.2 . . ?
C6B C7B C8B 119.0(8) . . ?
C6B C7B H7B 120.1 . . ?
C8B C7B H7B 120.9 . . ?
C3B C8B C7B 122.9(8) . . ?
C3B C8B H8B 118.2 . . ?
C7B C8B H8B 118.9 . . ?
C14B C9B C10B 119.1(8) . . ?
C14B C9B C2B 122.5(7) . . ?
C10B C9B C2B 118.4(7) . . ?
C11B C10B C9B 119.7(9) . . ?
C11B C10B H10B 120.0 . . ?
C9B C10B H10B 120.3 . . ?
C12B C11B C10B 122.6(13) . . ?
C12B C11B H11B 118.6 . . ?
C10B C11B H11B 118.8 . . ?
C11B C12B C13B 117.8(14) . . ?
C11B C12B H12B 118.3 . . ?
C13B C12B H12B 123.9 . . ?
C12B C13B C14B 122.4(13) . . ?
C12B C13B H13B 119.1 . . ?
C14B C13B H13B 118.6 . . ?
C9B C14B C13B 118.3(10) . . ?
C9B C14B H14B 116.9 . . ?
C13B C14B H14B 124.8 . . ?
O4B C15B C16B 109.9(5) . . ?
O4B C15B C1B 103.3(5) . . ?
C16B C15B C1B 116.7(6) . . ?
O4B C15B H15B 112.3 . . ?
C16B C15B H15B 107.3 . . ?
C1B C15B H15B 107.3 . . ?
O2B C16B C23B 104.2(5) . . ?
O2B C16B C17B 108.6(6) . . ?
C23B C16B C17B 109.8(5) . . ?
O2B C16B C15B 109.1(5) . . ?
C23B C16B C15B 111.8(6) . . ?
C17B C16B C15B 112.9(5) . . ?
C22B C17B C18B 117.7(7) . . ?
C22B C17B C16B 121.8(7) . . ?
C18B C17B C16B 120.5(7) . . ?
C19B C18B C17B 119.9(8) . . ?
C19B C18B H18B 121.7 . . ?
C17B C18B H18B 118.4 . . ?
C20B C19B C18B 121.1(9) . . ?
C20B C19B H19B 119.5 . . ?
C18B C19B H19B 119.4 . . ?
C19B C20B C21B 119.9(9) . . ?
C19B C20B H20B 118.9 . . ?
C21B C20B H20B 121.1 . . ?
C22B C21B C20B 119.0(10) . . ?
C22B C21B H21B 120.3 . . ?
C20B C21B H21B 120.7 . . ?
C21B C22B C17B 122.3(9) . . ?
C21B C22B H22B 119.9 . . ?
C17B C22B H22B 117.8 . . ?
C28B C23B C24B 118.2(6) . . ?
C28B C23B C16B 125.3(6) . . ?
C24B C23B C16B 116.4(7) . . ?
C25B C24B C23B 121.1(8) . . ?
C25B C24B H24B 120.5 . . ?
C23B C24B H24B 118.3 . . ?
C24B C25B C26B 120.6(8) . . ?
C24B C25B H25B 121.8 . . ?
C26B C25B H25B 117.6 . . ?
C25B C26B C27B 118.8(8) . . ?
C25B C26B H26B 120.2 . . ?
C27B C26B H26B 120.9 . . ?
C26B C27B C28B 120.6(8) . . ?
C26B C27B H27B 119.0 . . ?
C28B C27B H27B 120.2 . . ?
C23B C28B C27B 120.6(7) . . ?
C23B C28B H28B 118.1 . . ?
C27B C28B H28B 121.1 . . ?
O3B C29B O4B 105.9(5) . . ?
O3B C29B C34B 107.8(5) . . ?
O4B C29B C34B 109.6(5) . . ?
O3B C29B C30B 110.9(6) . . ?
O4B C29B C30B 111.5(5) . . ?
C34B C29B C30B 111.0(6) . . ?
C31B C30B C29B 112.2(6) . . ?
C31B C30B H30E 108.4 . . ?
C29B C30B H30E 109.9 . . ?
C31B C30B H30F 109.5 . . ?
C29B C30B H30F 107.3 . . ?
H30E C30B H30F 109.5 . . ?
C30B C31B C32B 110.4(7) . . ?
C30B C31B H31E 108.4 . . ?
C32B C31B H31E 108.6 . . ?
C30B C31B H31F 110.1 . . ?
C32B C31B H31F 109.7 . . ?
H31E C31B H31F 109.5 . . ?
C33B C32B C31B 110.5(7) . . ?
C33B C32B H32E 107.6 . . ?
C31B C32B H32E 108.6 . . ?
C33B C32B H32F 110.6 . . ?
C31B C32B H32F 110.0 . . ?
H32E C32B H32F 109.5 . . ?
C32B C33B C34B 110.0(6) . . ?
C32B C33B H33E 109.3 . . ?
C34B C33B H33E 107.3 . . ?
C32B C33B H33F 111.0 . . ?
C34B C33B H33F 109.7 . . ?
H33E C33B H33F 109.4 . . ?
C29B C34B C33B 112.0(6) . . ?
C29B C34B H34E 107.5 . . ?
C33B C34B H34E 111.3 . . ?
C29B C34B H34F 109.5 . . ?
C33B C34B H34F 107.2 . . ?
H34E C34B H34F 109.5 . . ?
C42B N1B C43B 122.8 . . ?
C42B N1B C47B 126.4 . . ?
C43B N1B C47B 105.5 . . ?
C40B C35B C36B 118.7 . . ?
C40B C35B C41B 128.1 . . ?
C36B C35B C41B 112.9 . . ?
C37B C36B C35B 123.8 . . ?
C37B C36B H36B 118.8 . . ?
C35B C36B H36B 116.8 . . ?
C38B C37B C36B 123.1 . . ?
C38B C37B H37B 113.7 . . ?
C36B C37B H37B 122.1 . . ?
C37B C38B C39B 126.9 . . ?
C37B C38B H38B 122.9 . . ?
C39B C38B H38B 109.6 . . ?
C38B C39B C40B 109.9 . . ?
C38B C39B H39B 129.6 . . ?
C40B C39B H39B 120.4 . . ?
C35B C40B C39B 117.3 . . ?
C35B C40B H40B 113.9 . . ?
C39B C40B H40B 128.9 . . ?
O5B C41B C35B 125.3 . . ?
O5B C41B C42B 120.5 . . ?
C35B C41B C42B 113.7 . . ?
O6B C42B N1B 119.9 . . ?
O6B C42B C41B 120.6 . . ?
N1B C42B C41B 119.5 . . ?
C44B C43B N1B 108.5 . . ?
C44B C43B H43E 100.3 . . ?
N1B C43B H43E 93.6 . . ?
C44B C43B H43F 124.4 . . ?
N1B C43B H43F 115.0 . . ?
H43E C43B H43F 109.5 . . ?
C43B C44B C45B 102.7 . . ?
C43B C44B H44E 98.0 . . ?
C45B C44B H44E 111.2 . . ?
C43B C44B H44F 123.7 . . ?
C45B C44B H44F 111.0 . . ?
H44E C44B H44F 109.5 . . ?
C46B C45B C44B 106.8 . . ?
C46B C45B H45E 103.3 . . ?
C44B C45B H45E 102.0 . . ?
C46B C45B H45F 123.6 . . ?
C44B C45B H45F 109.5 . . ?
H45E C45B H45F 109.5 . . ?
C47B C46B C45B 92.8 . . ?
C47B C46B H46E 124.1 . . ?
C45B C46B H46E 122.3 . . ?
C47B C46B H46F 105.2 . . ?
C45B C46B H46F 99.0 . . ?
H46E C46B H46F 109.5 . . ?
C46B C47B N1B 102.8 . . ?
C46B C47B H47E 124.0 . . ?
N1B C47B H47E 112.9 . . ?
C46B C47B H47F 97.9 . . ?
N1B C47B H47F 108.0 . . ?
H47E C47B H47F 109.5 . . ?

loop_
_geom_bond_atom_site_label_1
_geom_bond_atom_site_label_2
_geom_bond_distance
_geom_bond_site_symmetry_2
_geom_bond_publ_flag
O1A C2A 1.458(8) . ?
O1A H1OA 0.8200 . ?
O2A C16A 1.432(7) . ?
O2A H2OA 0.8200 . ?
O3A C29A 1.435(7) . ?
O3A C1A 1.445(7) . ?
O4A C15A 1.403(7) . ?
O4A C29A 1.441(8) . ?
C1A C15A 1.532(9) . ?
C1A C2A 1.570(9) . ?
C1A H1A 0.9598 . ?
C2A C3A 1.505(10) . ?
C2A C9A 1.536(9) . ?
C3A C4A 1.370(10) . ?
C3A C8A 1.410(10) . ?
C4A C5A 1.381(11) . ?
C4A H4A 0.9600 . ?
C5A C6A 1.391(14) . ?
C5A H5A 0.9599 . ?
C6A C7A 1.314(15) . ?
C6A H6A 0.9600 . ?
C7A C8A 1.361(14) . ?
C7A H7A 0.9600 . ?
C8A H8A 0.9600 . ?
C9A C10A 1.379(9) . ?
C9A C14A 1.392(9) . ?
C10A C11A 1.408(10) . ?
C10A H10A 0.9600 . ?
C11A C12A 1.357(10) . ?
C11A H11A 0.9601 . ?
C12A C13A 1.384(11) . ?
C12A H12A 0.9599 . ?
C13A C14A 1.408(10) . ?
C13A H13A 0.9599 . ?
C14A H14A 0.9601 . ?
C15A C16A 1.556(9) . ?
C15A H15A 0.9602 . ?
C16A C23A 1.515(9) . ?
C16A C17A 1.561(10) . ?
C17A C22A 1.360(11) . ?
C17A C18A 1.370(10) . ?
C18A C19A 1.404(12) . ?
C18A H18A 0.9599 . ?
C19A C20A 1.443(16) . ?
C19A H19A 0.9601 . ?
C20A C21A 1.272(15) . ?
C20A H20A 0.9599 . ?
C21A C22A 1.346(13) . ?
C21A H21A 0.9601 . ?
C22A H22A 0.9600 . ?
C23A C28A 1.375(10) . ?
C23A C24A 1.412(10) . ?
C24A C25A 1.373(10) . ?
C24A H24A 0.9601 . ?
C25A C26A 1.381(12) . ?
C25A H25A 0.9599 . ?
C26A C27A 1.369(11) . ?
C26A H26A 0.9599 . ?
C27A C28A 1.408(10) . ?
C27A H27A 0.9597 . ?
C28A H28A 0.9603 . ?
C29A C30A 1.497(9) . ?
C29A C34A 1.507(9) . ?
C30A C31A 1.548(10) . ?
C30A H30C 0.9600 . ?
C30A H30D 0.9603 . ?
C31A C32A 1.500(10) . ?
C31A H31C 0.9601 . ?
C31A H31D 0.9600 . ?
C32A C33A 1.525(9) . ?
C32A H32C 0.9600 . ?
C32A H32D 0.9599 . ?
C33A C34A 1.528(9) . ?
C33A H33C 0.9603 . ?
C33A H33D 0.9599 . ?
C34A H34C 0.9600 . ?
C34A H34D 0.9601 . ?
O5A C41A 1.219(10) . ?
O6A C42A 1.209(10) . ?
N1A C42A 1.324(11) . ?
N1A C47A 1.445(13) . ?
N1A C43A 1.525(13) . ?
C35A C36A 1.381(12) . ?
C35A C40A 1.417(12) . ?
C35A C41A 1.439(13) . ?
C36A C37A 1.350(15) . ?
C36A H36A 0.9597 . ?
C37A C38A 1.385(17) . ?
C37A H37A 0.9600 . ?
C38A C39A 1.368(16) . ?
C38A H38A 0.9600 . ?
C39A C40A 1.411(14) . ?
C39A H39A 0.9603 . ?
C40A H40A 0.9598 . ?
C41A C42A 1.543(13) . ?
C43A C44A 1.388(14) . ?
C43A H43C 0.9601 . ?
C43A H43D 0.9599 . ?
C44A C45A 1.505(15) . ?
C44A H44C 0.9599 . ?
C44A H44D 0.9600 . ?
C45A C46A 1.547(18) . ?
C45A H45C 0.9601 . ?
C45A H45D 0.9600 . ?
C46A C47A 1.398(15) . ?
C46A H46C 0.9601 . ?
C46A H46D 0.9599 . ?
C47A H47C 0.9597 . ?
C47A H47D 0.9595 . ?
O1B C2B 1.449(7) . ?
O1B H1OB 0.8200 . ?
O2B C16B 1.433(8) . ?
O2B H2OB 0.8200 . ?
O3B C1B 1.418(7) . ?
O3B C29B 1.417(7) . ?
O4B C15B 1.426(7) . ?
O4B C29B 1.429(7) . ?
C1B C2B 1.557(9) . ?
C1B C15B 1.575(9) . ?
C1B H1B 0.9599 . ?
C2B C3B 1.521(10) . ?
C2B C9B 1.535(10) . ?
C3B C8B 1.371(10) . ?
C3B C4B 1.403(10) . ?
C4B C5B 1.394(10) . ?
C4B H4B 0.9599 . ?
C5B C6B 1.350(10) . ?
C5B H5B 0.9597 . ?
C6B C7B 1.377(11) . ?
C6B H6B 0.9600 . ?
C7B C8B 1.387(10) . ?
C7B H7B 0.9600 . ?
C8B H8B 0.9600 . ?
C9B C14B 1.378(10) . ?
C9B C10B 1.400(10) . ?
C10B C11B 1.371(13) . ?
C10B H10B 0.9601 . ?
C11B C12B 1.348(16) . ?
C11B H11B 0.9601 . ?
C12B C13B 1.366(16) . ?
C12B H12B 0.9599 . ?
C13B C14B 1.406(14) . ?
C13B H13B 0.9598 . ?
C14B H14B 0.9601 . ?
C15B C16B 1.557(8) . ?
C15B H15B 0.9599 . ?
C16B C23B 1.537(9) . ?
C16B C17B 1.525(9) . ?
C17B C22B 1.385(10) . ?
C17B C18B 1.398(9) . ?
C18B C19B 1.378(11) . ?
C18B H18B 0.9600 . ?
C19B C20B 1.370(12) . ?
C19B H19B 0.9597 . ?
C20B C21B 1.379(13) . ?
C20B H20B 0.9601 . ?
C21B C22B 1.374(12) . ?
C21B H21B 0.9600 . ?
C22B H22B 0.9597 . ?
C23B C28B 1.364(10) . ?
C23B C24B 1.404(9) . ?
C24B C25B 1.383(10) . ?
C24B H24B 0.9600 . ?
C25B C26B 1.366(11) . ?
C25B H25B 0.9599 . ?
C26B C27B 1.390(11) . ?
C26B H26B 0.9599 . ?
C27B C28B 1.402(10) . ?
C27B H27B 0.9600 . ?
C28B H28B 0.9600 . ?
C29B C34B 1.511(9) . ?
C29B C30B 1.517(9) . ?
C30B C31B 1.507(9) . ?
C30B H30E 0.9601 . ?
C30B H30F 0.9599 . ?
C31B C32B 1.518(10) . ?
C31B H31E 0.9602 . ?
C31B H31F 0.9597 . ?
C32B C33B 1.498(10) . ?
C32B H32E 0.9599 . ?
C32B H32F 0.9601 . ?
C33B C34B 1.517(9) . ?
C33B H33E 0.9602 . ?
C33B H33F 0.9599 . ?
C34B H34E 0.9598 . ?
C34B H34F 0.9600 . ?
O5B C41B 1.2129 . ?
O6B C42B 1.2058 . ?
N1B C42B 1.3065 . ?
N1B C43B 1.5045 . ?
N1B C47B 1.5238 . ?
C35B C40B 1.3659 . ?
C35B C36B 1.3785 . ?
C35B C41B 1.4510 . ?
C36B C37B 1.2338 . ?
C36B H36B 0.9601 . ?
C37B C38B 1.1713 . ?
C37B H37B 0.9600 . ?
C38B C39B 1.4615 . ?
C38B H38B 0.9601 . ?
C39B C40B 1.5167 . ?
C39B H39B 0.9601 . ?
C40B H40B 0.9601 . ?
C41B C42B 1.4731 . ?
C43B C44B 1.3388 . ?
C43B H43E 0.9598 . ?
C43B H43F 0.9601 . ?
C44B C45B 1.6295 . ?
C44B H44E 0.9599 . ?
C44B H44F 0.9602 . ?
C45B C46B 1.5606 . ?
C45B H45E 0.9599 . ?
C45B H45F 0.9601 . ?
C46B C47B 1.3255 . ?
C46B H46E 0.9600 . ?
C46B H46F 0.9602 . ?
C47B H47E 0.9598 . ?
C47B H47F 0.9599 . ?

loop_
_geom_hbond_atom_site_label_D
_geom_hbond_atom_site_label_H
_geom_hbond_atom_site_label_A
_geom_hbond_distance_DH
_geom_hbond_distance_HA
_geom_hbond_distance_DA
_geom_hbond_angle_DHA
_geom_hbond_site_symmetry_A
O1A H1OA O2A 0.82 1.82 2.633(7) 173.9 .
O2A H2OA O6A 0.82 1.95 2.686(7) 149.9 2_746
O1B H1OB O6B 0.82 1.98 2.709(16) 146.9 1_554
O2B H2OB O1B 0.82 1.84 2.644(6) 167.5 .

loop_
_geom_torsion_atom_site_label_1
_geom_torsion_atom_site_label_2
_geom_torsion_atom_site_label_3
_geom_torsion_atom_site_label_4
_geom_torsion
_geom_torsion_site_symmetry_1
_geom_torsion_site_symmetry_2
_geom_torsion_site_symmetry_3
_geom_torsion_site_symmetry_4
_geom_torsion_publ_flag
C29A O3A C1A C15A -8.7(6) . . . . ?
C29A O3A C1A C2A -135.1(5) . . . . ?
O3A C1A C2A O1A 179.4(5) . . . . ?
C15A C1A C2A O1A 62.2(8) . . . . ?
O3A C1A C2A C3A 58.2(7) . . . . ?
C15A C1A C2A C3A -58.9(8) . . . . ?
O3A C1A C2A C9A -67.3(7) . . . . ?
C15A C1A C2A C9A 175.5(6) . . . . ?
O1A C2A C3A C4A 159.1(6) . . . . ?
C9A C2A C3A C4A 45.6(9) . . . . ?
C1A C2A C3A C4A -81.3(8) . . . . ?
O1A C2A C3A C8A -22.0(9) . . . . ?
C9A C2A C3A C8A -135.6(7) . . . . ?
C1A C2A C3A C8A 97.6(7) . . . . ?
C8A C3A C4A C5A -2.0(11) . . . . ?
C2A C3A C4A C5A 177.0(7) . . . . ?
C3A C4A C5A C6A 0.7(12) . . . . ?
C4A C5A C6A C7A 0.7(15) . . . . ?
C5A C6A C7A C8A -0.8(17) . . . . ?
C6A C7A C8A C3A -0.5(15) . . . . ?
C4A C3A C8A C7A 1.9(11) . . . . ?
C2A C3A C8A C7A -177.1(8) . . . . ?
O1A C2A C9A C10A 120.9(8) . . . . ?
C3A C2A C9A C10A -121.2(8) . . . . ?
C1A C2A C9A C10A 5.3(10) . . . . ?
O1A C2A C9A C14A -58.9(8) . . . . ?
C3A C2A C9A C14A 58.9(8) . . . . ?
C1A C2A C9A C14A -174.6(6) . . . . ?
C14A C9A C10A C11A 1.6(12) . . . . ?
C2A C9A C10A C11A -178.2(7) . . . . ?
C9A C10A C11A C12A 0.5(13) . . . . ?
C10A C11A C12A C13A -1.3(12) . . . . ?
C11A C12A C13A C14A 0.1(12) . . . . ?
C12A C13A C14A C9A 2.1(12) . . . . ?
C10A C9A C14A C13A -2.9(11) . . . . ?
C2A C9A C14A C13A 177.0(7) . . . . ?
C29A O4A C15A C1A -28.6(6) . . . . ?
C29A O4A C15A C16A -153.4(5) . . . . ?
O3A C1A C15A O4A 22.3(6) . . . . ?
C2A C1A C15A O4A 141.3(6) . . . . ?
O3A C1A C15A C16A 140.5(5) . . . . ?
C2A C1A C15A C16A -100.5(7) . . . . ?
O4A C15A C16A O2A 174.5(5) . . . . ?
C1A C15A C16A O2A 58.2(7) . . . . ?
O4A C15A C16A C23A -67.8(7) . . . . ?
C1A C15A C16A C23A 175.9(5) . . . . ?
O4A C15A C16A C17A 56.1(7) . . . . ?
C1A C15A C16A C17A -60.2(7) . . . . ?
O2A C16A C17A C22A -7.6(9) . . . . ?
C23A C16A C17A C22A -129.4(8) . . . . ?
C15A C16A C17A C22A 104.8(8) . . . . ?
O2A C16A C17A C18A 171.1(6) . . . . ?
C23A C16A C17A C18A 49.3(9) . . . . ?
C15A C16A C17A C18A -76.5(8) . . . . ?
C22A C17A C18A C19A -3.6(11) . . . . ?
C16A C17A C18A C19A 177.6(7) . . . . ?
C17A C18A C19A C20A 2.5(12) . . . . ?
C18A C19A C20A C21A -0.4(16) . . . . ?
C19A C20A C21A C22A -0.6(18) . . . . ?
C20A C21A C22A C17A -0.6(16) . . . . ?
C18A C17A C22A C21A 2.8(12) . . . . ?
C16A C17A C22A C21A -178.5(8) . . . . ?
O2A C16A C23A C28A 122.2(7) . . . . ?
C15A C16A C23A C28A 9.2(9) . . . . ?
C17A C16A C23A C28A -115.0(7) . . . . ?
O2A C16A C23A C24A -55.0(8) . . . . ?
C15A C16A C23A C24A -168.0(6) . . . . ?
C17A C16A C23A C24A 67.8(8) . . . . ?
C28A C23A C24A C25A 0.5(10) . . . . ?
C16A C23A C24A C25A 177.8(7) . . . . ?
C23A C24A C25A C26A -0.3(12) . . . . ?
C24A C25A C26A C27A 0.0(12) . . . . ?
C25A C26A C27A C28A 0.2(11) . . . . ?
C24A C23A C28A C27A -0.3(10) . . . . ?
C16A C23A C28A C27A -177.4(6) . . . . ?
C26A C27A C28A C23A -0.1(11) . . . . ?
C1A O3A C29A O4A -7.9(6) . . . . ?
C1A O3A C29A C30A -122.8(6) . . . . ?
C1A O3A C29A C34A 111.5(6) . . . . ?
C15A O4A C29A O3A 23.5(6) . . . . ?
C15A O4A C29A C30A 139.5(6) . . . . ?
C15A O4A C29A C34A -96.5(6) . . . . ?
O3A C29A C30A C31A -176.7(6) . . . . ?
O4A C29A C30A C31A 70.1(7) . . . . ?
C34A C29A C30A C31A -52.2(8) . . . . ?
C29A C30A C31A C32A 53.6(9) . . . . ?
C30A C31A C32A C33A -55.1(9) . . . . ?
C31A C32A C33A C34A 54.9(9) . . . . ?
O3A C29A C34A C33A 175.7(5) . . . . ?
O4A C29A C34A C33A -68.2(7) . . . . ?
C30A C29A C34A C33A 52.4(8) . . . . ?
C32A C33A C34A C29A -52.8(8) . . . . ?
C40A C35A C36A C37A 1.0(15) . . . . ?
C41A C35A C36A C37A -177.5(10) . . . . ?
C35A C36A C37A C38A -3.1(18) . . . . ?
C36A C37A C38A C39A 3(2) . . . . ?
C37A C38A C39A C40A -1(2) . . . . ?
C38A C39A C40A C35A -1.7(16) . . . . ?
C36A C35A C40A C39A 1.5(13) . . . . ?
C41A C35A C40A C39A 179.8(9) . . . . ?
C36A C35A C41A O5A 11.6(14) . . . . ?
C40A C35A C41A O5A -166.7(9) . . . . ?
C36A C35A C41A C42A -159.9(9) . . . . ?
C40A C35A C41A C42A 21.7(13) . . . . ?
C47A N1A C42A O6A 0.3(16) . . . . ?
C43A N1A C42A O6A 178.5(10) . . . . ?
C47A N1A C42A C41A 175.9(11) . . . . ?
C43A N1A C42A C41A -5.9(14) . . . . ?
O5A C41A C42A O6A -91.0(11) . . . . ?
C35A C41A C42A O6A 81.1(11) . . . . ?
O5A C41A C42A N1A 93.0(11) . . . . ?
C35A C41A C42A N1A -94.9(10) . . . . ?
C42A N1A C43A C44A -126.6(13) . . . . ?
C47A N1A C43A C44A 51.8(15) . . . . ?
N1A C43A C44A C45A -54.3(16) . . . . ?
C43A C44A C45A C46A 56.3(17) . . . . ?
C44A C45A C46A C47A -57.4(17) . . . . ?
C45A C46A C47A N1A 54.6(17) . . . . ?
C42A N1A C47A C46A 127.9(13) . . . . ?
C43A N1A C47A C46A -50.5(16) . . . . ?
C29B O3B C1B C2B -146.3(5) . . . . ?
C29B O3B C1B C15B -24.0(7) . . . . ?
O3B C1B C2B O1B 176.0(5) . . . . ?
C15B C1B C2B O1B 61.0(7) . . . . ?
O3B C1B C2B C3B -69.6(7) . . . . ?
C15B C1B C2B C3B 175.3(6) . . . . ?
O3B C1B C2B C9B 57.2(7) . . . . ?
C15B C1B C2B C9B -57.9(7) . . . . ?
O1B C2B C3B C8B -54.6(8) . . . . ?
C9B C2B C3B C8B 67.4(8) . . . . ?
C1B C2B C3B C8B -164.7(6) . . . . ?
O1B C2B C3B C4B 126.8(7) . . . . ?
C9B C2B C3B C4B -111.1(8) . . . . ?
C1B C2B C3B C4B 16.8(9) . . . . ?
C8B C3B C4B C5B 0.7(11) . . . . ?
C2B C3B C4B C5B 179.3(7) . . . . ?
C3B C4B C5B C6B 1.0(12) . . . . ?
C4B C5B C6B C7B -1.8(12) . . . . ?
C5B C6B C7B C8B 0.8(12) . . . . ?
C4B C3B C8B C7B -1.7(11) . . . . ?
C2B C3B C8B C7B 179.7(7) . . . . ?
C6B C7B C8B C3B 1.0(12) . . . . ?
O1B C2B C9B C14B -8.8(9) . . . . ?
C3B C2B C9B C14B -128.6(7) . . . . ?
C1B C2B C9B C14B 103.7(7) . . . . ?
O1B C2B C9B C10B 171.1(6) . . . . ?
C3B C2B C9B C10B 51.3(8) . . . . ?
C1B C2B C9B C10B -76.4(8) . . . . ?
C14B C9B C10B C11B -0.5(11) . . . . ?
C2B C9B C10B C11B 179.6(7) . . . . ?
C9B C10B C11B C12B -1.8(15) . . . . ?
C10B C11B C12B C13B 4.6(18) . . . . ?
C11B C12B C13B C14B -5.5(18) . . . . ?
C10B C9B C14B C13B -0.3(11) . . . . ?
C2B C9B C14B C13B 179.6(7) . . . . ?
C12B C13B C14B C9B 3.4(15) . . . . ?
C29B O4B C15B C16B -131.2(5) . . . . ?
C29B O4B C15B C1B -6.0(6) . . . . ?
O3B C1B C15B O4B 17.7(6) . . . . ?
C2B C1B C15B O4B 135.9(6) . . . . ?
O3B C1B C15B C16B 138.5(6) . . . . ?
C2B C1B C15B C16B -103.4(7) . . . . ?
O4B C15B C16B O2B 179.3(5) . . . . ?
C1B C15B C16B O2B 62.1(7) . . . . ?
O4B C15B C16B C23B -65.9(7) . . . . ?
C1B C15B C16B C23B 176.9(6) . . . . ?
O4B C15B C16B C17B 58.4(7) . . . . ?
C1B C15B C16B C17B -58.8(8) . . . . ?
O2B C16B C17B C22B -25.7(8) . . . . ?
C23B C16B C17B C22B -139.0(6) . . . . ?
C15B C16B C17B C22B 95.5(7) . . . . ?
O2B C16B C17B C18B 157.1(6) . . . . ?
C23B C16B C17B C18B 43.7(8) . . . . ?
C15B C16B C17B C18B -81.8(7) . . . . ?
C22B C17B C18B C19B -0.3(9) . . . . ?
C16B C17B C18B C19B 177.1(6) . . . . ?
C17B C18B C19B C20B 1.9(11) . . . . ?
C18B C19B C20B C21B -2.3(12) . . . . ?
C19B C20B C21B C22B 1.0(13) . . . . ?
C20B C21B C22B C17B 0.7(12) . . . . ?
C18B C17B C22B C21B -1.0(10) . . . . ?
C16B C17B C22B C21B -178.3(7) . . . . ?
O2B C16B C23B C28B 123.2(8) . . . . ?
C17B C16B C23B C28B -120.7(8) . . . . ?
C15B C16B C23B C28B 5.4(10) . . . . ?
O2B C16B C23B C24B -55.7(8) . . . . ?
C17B C16B C23B C24B 60.5(8) . . . . ?
C15B C16B C23B C24B -173.5(6) . . . . ?
C28B C23B C24B C25B 0.9(12) . . . . ?
C16B C23B C24B C25B 179.8(7) . . . . ?
C23B C24B C25B C26B -2.0(14) . . . . ?
C24B C25B C26B C27B 2.3(14) . . . . ?
C25B C26B C27B C28B -1.6(13) . . . . ?
C24B C23B C28B C27B -0.1(12) . . . . ?
C16B C23B C28B C27B -179.0(7) . . . . ?
C26B C27B C28B C23B 0.5(13) . . . . ?
C1B O3B C29B O4B 20.9(7) . . . . ?
C1B O3B C29B C34B 138.1(5) . . . . ?
C1B O3B C29B C30B -100.2(6) . . . . ?
C15B O4B C29B O3B -8.2(7) . . . . ?
C15B O4B C29B C34B -124.1(6) . . . . ?
C15B O4B C29B C30B 112.6(6) . . . . ?
O3B C29B C30B C31B -67.1(7) . . . . ?
O4B C29B C30B C31B 175.1(6) . . . . ?
C34B C29B C30B C31B 52.6(8) . . . . ?
C29B C30B C31B C32B -55.2(8) . . . . ?
C30B C31B C32B C33B 58.4(8) . . . . ?
C31B C32B C33B C34B -58.9(8) . . . . ?
O3B C29B C34B C33B 68.4(7) . . . . ?
O4B C29B C34B C33B -176.9(6) . . . . ?
C30B C29B C34B C33B -53.3(8) . . . . ?
C32B C33B C34B C29B 56.8(8) . . . . ?
C40B C35B C36B C37B -4.3 . . . . ?
C41B C35B C36B C37B -179.0 . . . . ?
C35B C36B C37B C38B 4.3 . . . . ?
C36B C37B C38B C39B -5.1 . . . . ?
C37B C38B C39B C40B 5.2 . . . . ?
C36B C35B C40B C39B 4.7 . . . . ?
C41B C35B C40B C39B 178.5 . . . . ?
C38B C39B C40B C35B -4.8 . . . . ?
C40B C35B C41B O5B -166.0 . . . . ?
C36B C35B C41B O5B 8.1 . . . . ?
C40B C35B C41B C42B 21.9 . . . . ?
C36B C35B C41B C42B -163.9 . . . . ?
C43B N1B C42B O6B -165.9 . . . . ?
C47B N1B C42B O6B -15.2 . . . . ?
C43B N1B C42B C41B 15.6 . . . . ?
C47B N1B C42B C41B 166.4 . . . . ?
O5B C41B C42B O6B -88.0 . . . . ?
C35B C41B C42B O6B 84.5 . . . . ?
O5B C41B C42B N1B 90.4 . . . . ?
C35B C41B C42B N1B -97.1 . . . . ?
C42B N1B C43B C44B -138.3 . . . . ?
C47B N1B C43B C44B 65.8 . . . . ?
N1B C43B C44B C45B -58.8 . . . . ?
C43B C44B C45B C46B 67.6 . . . . ?
C44B C45B C46B C47B -77.7 . . . . ?
C45B C46B C47B N1B 80.9 . . . . ?
C42B N1B C47B C46B 124.7 . . . . ?
C43B N1B C47B C46B -80.5 . . . . ?
